data_7246659
loop_
_publ_author_name
'Huang, Panyi'
'Yan, Zhiyang'
'Ling, Jiaxin'
'Li, Peixuan'
'Wang, Jiayang'
'Li, Jianjun'
'Sun, Bin'
'Jin, Can'

_publ_section_title
;
 Catalyst-free intramolecular radical cyclization cascades initiated by
 the direct homolysis of Csp3--Br under visible light
;
_journal_issue 10
_journal_name_full 'Green Chemistry'
_journal_page_first 3989
_journal_page_last 3994
_journal_paper_doi 10.1039/D3GC00304C
_journal_volume 25
_journal_year 2023
_chemical_formula_moiety 'C20 H14 F5 N O3'
_chemical_formula_sum 'C20 H14 F5 N O3'
_chemical_formula_weight 411.32
_chemical_name_systematic 1
_space_group_crystal_system monoclinic
_space_group_IT_number 14
_space_group_name_Hall '-P 2ybc'
_space_group_name_H-M_alt 'P 1 21/c 1'
_atom_sites_solution_hydrogens geom
_audit_creation_date 2023-01-06
_audit_creation_method
;
Olex2 1.2
(compiled 2018.05.29 svn.r3508 for OlexSys, GUI svn.r5506)
;
_audit_update_record
;
2023-01-16 deposited with the CCDC.	2023-04-12 downloaded from the CCDC.
;
_cell_angle_alpha 90
_cell_angle_beta 110.302(3)
_cell_angle_gamma 90
_cell_formula_units_Z 4
_cell_length_a 17.1352(4)
_cell_length_b 7.89497(16)
_cell_length_c 14.2824(4)
_cell_measurement_reflns_used 6843
_cell_measurement_temperature 293(2)
_cell_measurement_theta_max 67.9210
_cell_measurement_theta_min 2.7390
_cell_volume 1812.12(8)
_computing_cell_refinement 'CrysAlisPro 1.171.41.89a (Rigaku OD, 2020)'
_computing_data_collection 'CrysAlisPro 1.171.41.89a (Rigaku OD, 2020)'
_computing_data_reduction 'CrysAlisPro 1.171.41.89a (Rigaku OD, 2020)'
_computing_molecular_graphics 'Olex2 (Dolomanov et al., 2009)'
_computing_publication_material 'Olex2 (Dolomanov et al., 2009)'
_computing_structure_refinement 'ShelXL (Sheldrick, 2015)'
_computing_structure_solution 'SHELXT  (Sheldrick, 2015)'
_diffrn_ambient_temperature 293
_diffrn_detector 'Hybrid Pixel Array Detector'
_diffrn_detector_area_resol_mean 10.0000
_diffrn_measured_fraction_theta_full 0.993
_diffrn_measured_fraction_theta_max 0.990
_diffrn_measurement_details
;
List of Runs (angles in degrees, time in seconds):

  # Type    Start    End  Width  t~exp~   \w     \q     \k     \f   Frames
#--------------------------------------------------------------------------
  1  \w    -18.00   8.00   0.50    0.50    --   42.30 -77.00  60.00   52
  2  \w      0.00  66.00   0.50    0.50    --   42.30 -65.00  90.00  132
  3  \w     54.00  80.00   0.50    0.50    --   42.30  65.00 -30.00   52
  4  \w     11.00  37.00   0.50    0.50    --   42.30 -77.00  60.00   52
  5  \w    -16.00  68.00   0.50    0.50    --   42.30 -77.00-180.00  168
  6  \w     57.00 124.00   0.50    0.50    --   42.30  77.00 -90.00  134
  7  \w      2.00  64.00   0.50    0.50    --   42.30 -65.00-150.00  124
  8  \w     92.00 130.00   0.50    0.50    --   42.30  65.00 -30.00   76
  9  \w     39.00  69.00   0.50    0.50    --   42.30 -82.00  60.00   60
 10  \w    -31.00  -6.00   0.50    0.50    --   42.30 -82.00 -30.00   50
 11  \w    -23.00  16.00   0.50    0.50    --   42.30 -82.00-120.00   78
 12  \w    -44.00 -19.00   0.50    0.50    --   42.30 -77.00-180.00   50
 13  \w     45.00  70.00   0.50    0.50    --   42.30 -82.00-120.00   50
 14  \w     27.00  67.00   0.50    0.50    --   42.30 -65.00 -90.00   80
 15  \w    -45.00  -5.00   0.50    0.50    --   42.30 -65.00 -90.00   80
 16  \w    -45.00  26.00   0.50    0.50    --   42.30 -82.00  60.00  142
 17  \w    -43.00 -17.00   0.50    0.50    --   42.30 -65.00  90.00   52
 18  \w    -42.00 -17.00   0.50    0.50    --   42.30 -43.00   0.00   50
 19  \w    -11.00  70.00   0.50    0.50    --   42.30 -43.00   0.00  162
 20  \w     30.00  70.00   0.50    0.50    --   42.30 -82.00 -30.00   80
 21  \w     37.00 124.00   0.50    0.50    --   93.70 -42.00 -60.00  174
 22  \w     44.00  98.00   0.50    0.50    --   93.70 -82.00-120.00  108
 23  \w     64.00 118.00   0.50    0.50    --   93.70 -50.00-150.00  108
 24  \w     76.00 108.00   0.50    0.50    --   93.70 -59.00  90.00   64
 25  \w    126.00 166.00   0.50    0.50    --   93.70  33.00 -30.00   80
 26  \w     27.00  53.00   0.50    0.50    --   93.70 -59.00  90.00   52
 27  \w     61.00 108.00   0.50    0.50    --   93.70  33.00 -30.00   94
 28  \w      4.00  51.00   0.50    0.50    --   93.70 -50.00-150.00   94
 29  \w     77.00 103.00   0.50    0.50    --   93.70 -77.00 -90.00   52
 30  \w     79.00 110.00   0.50    0.50    --   93.70 -82.00-180.00   62
 31  \w     39.00  92.00   0.50    0.50    --   93.70 -82.00 -30.00  106
 32  \w     66.00  92.00   0.50    0.50    --   93.70 -82.00  90.00   52
 33  \w    139.00 165.00   0.50    0.50    --   93.70  82.00-150.00   52
 34  \w    104.00 130.00   0.50    0.50    --   93.70  82.00-150.00   52
 35  \w     60.00  99.00   0.50    0.50    --   93.70 -82.00  60.00   78
 36  \w     47.00 112.00   0.50    0.50    --   93.70 -59.00   0.00  130
 37  \w      4.00  98.00   0.50    0.50    --   93.70 -82.00-150.00  188
 38  \w     53.00 106.00   0.50    0.50    --   93.70 -82.00   0.00  106
 39  \w    138.00 164.00   0.50    0.50    --   93.70 -17.00  60.00   52
 40  \w     71.00 101.00   0.50    0.50    --   93.70 -82.00 -90.00   60
 41  \w    108.00 134.00   0.50    0.50    --   93.70 -17.00  60.00   52
 42  \w     48.00 109.00   0.50    0.50    --   93.70 -82.00 120.00  122
 43  \w      4.00  91.00   0.50    0.50    --   93.70 -17.00  60.00  174
 44  \w      4.00  29.00   0.50    0.50    --   93.70 -17.00 -90.00   50
;
_diffrn_measurement_device 'four-circle diffractometer'
_diffrn_measurement_device_type 'XtaLAB Pro II AFC12 (RINC): Kappa single'
_diffrn_measurement_method '\w scans'
_diffrn_orient_matrix_type 'CrysAlisPro convention (1999,Acta A55,543-557)'
_diffrn_orient_matrix_UB_11 -0.0262152000
_diffrn_orient_matrix_UB_12 -0.1097253000
_diffrn_orient_matrix_UB_13 0.0732674000
_diffrn_orient_matrix_UB_21 -0.0479086000
_diffrn_orient_matrix_UB_22 -0.1190642000
_diffrn_orient_matrix_UB_23 -0.0862388000
_diffrn_orient_matrix_UB_31 0.0787850000
_diffrn_orient_matrix_UB_32 -0.1089387000
_diffrn_orient_matrix_UB_33 0.0205028000
_diffrn_radiation_monochromator mirror
_diffrn_radiation_probe x-ray
_diffrn_radiation_type CuK\a
_diffrn_radiation_wavelength 1.54184
_diffrn_reflns_av_R_equivalents 0.0905
_diffrn_reflns_av_unetI/netI 0.0587
_diffrn_reflns_Laue_measured_fraction_full 0.993
_diffrn_reflns_Laue_measured_fraction_max 0.990
_diffrn_reflns_limit_h_max 20
_diffrn_reflns_limit_h_min -16
_diffrn_reflns_limit_k_max 8
_diffrn_reflns_limit_k_min -9
_diffrn_reflns_limit_l_max 16
_diffrn_reflns_limit_l_min -17
_diffrn_reflns_number 13174
_diffrn_reflns_point_group_measured_fraction_full 0.993
_diffrn_reflns_point_group_measured_fraction_max 0.990
_diffrn_reflns_theta_full 67.684
_diffrn_reflns_theta_max 68.112
_diffrn_reflns_theta_min 2.750
_diffrn_source 'micro-focus sealed X-ray tube'
_diffrn_source_type 'Rigaku (Cu) X-ray Source'
_exptl_absorpt_coefficient_mu 1.188
_exptl_absorpt_correction_T_max 1.00000
_exptl_absorpt_correction_T_min 0.09135
_exptl_absorpt_correction_type multi-scan
_exptl_absorpt_process_details
;
CrysAlisPro 1.171.41.89a (Rigaku Oxford Diffraction, 2020)
Empirical absorption correction using spherical harmonics,
implemented in SCALE3 ABSPACK scaling algorithm.
;
_exptl_crystal_colour 'clear light colourless'
_exptl_crystal_colour_lustre clear
_exptl_crystal_colour_modifier light
_exptl_crystal_colour_primary colourless
_exptl_crystal_density_diffrn 1.508
_exptl_crystal_description block
_exptl_crystal_F_000 840
_exptl_crystal_size_max 0.07
_exptl_crystal_size_mid 0.06
_exptl_crystal_size_min 0.05
_refine_diff_density_max 0.316
_refine_diff_density_min -0.311
_refine_diff_density_rms 0.069
_refine_ls_extinction_coef 0.0016(5)
_refine_ls_extinction_expression Fc^*^=kFc[1+0.001xFc^2^\l^3^/sin(2\q)]^-1/4^
_refine_ls_extinction_method 'SHELXL-2018/3 (Sheldrick 2018)'
_refine_ls_goodness_of_fit_ref 1.027
_refine_ls_hydrogen_treatment constr
_refine_ls_matrix_type full
_refine_ls_number_parameters 290
_refine_ls_number_reflns 3278
_refine_ls_number_restraints 0
_refine_ls_restrained_S_all 1.027
_refine_ls_R_factor_all 0.0739
_refine_ls_R_factor_gt 0.0662
_refine_ls_shift/su_max 0.000
_refine_ls_shift/su_mean 0.000
_refine_ls_structure_factor_coef Fsqd
_refine_ls_weighting_details 'w=1/[\s^2^(Fo^2^)+(0.1412P)^2^] where P=(Fo^2^+2Fc^2^)/3'
_refine_ls_weighting_scheme calc
_refine_ls_wR_factor_gt 0.1892
_refine_ls_wR_factor_ref 0.1987
_reflns_Friedel_coverage 0.000
_reflns_number_gt 2582
_reflns_number_total 3278
_reflns_threshold_expression 'I > 2\s(I)'
_cod_data_source_file d3gc00304c2.cif
_cod_data_source_block exp_2605_auto
_cod_depositor_comments 'Adding full bibliography for 7246659.cif.'
_cod_original_cell_volume 1812.11(8)
_cod_database_code 7246659
_shelx_shelxl_version_number 2018/3
_shelx_space_group_comment
;
The symmetry employed for this shelxl refinement is uniquely defined
by the following loop, which should always be used as a source of
symmetry information in preference to the above space-group names.
They are only intended as comments.
;
_shelx_estimated_absorpt_t_max 0.943
_shelx_estimated_absorpt_t_min 0.921
_diffrn_oxdiff_digest_frames
;
01e7fff6b3130d25e53b9ccbc1e543ae0a000299d14
;
_reflns_odcompleteness_completeness 99.17
_reflns_odcompleteness_iscentric 1
_reflns_odcompleteness_theta 66.97
_olex2_refinement_description
;
1. Fixed Uiso
 At 1.2 times of:
  All C(H) groups, All C(H,H) groups
2. Others
 Fixed Sof: F1A(0.5) F2A(0.5) F3A(0.5) F1B(0.5) F2B(0.5) F3B(0.5)
3.a Ternary CH refined with riding coordinates:
 C8(H8), C11(H11)
3.b Secondary CH2 refined with riding coordinates:
 C9(H9A,H9B), C12(H12A,H12B)
3.c Aromatic/amide H refined with riding coordinates:
 C2(H2), C3(H3), C4(H4), C5(H5), C15(H15), C16(H16), C17(H17), C19(H19)
;
_olex2_submission_special_instructions 'No special instructions were received'
_oxdiff_exptl_absorpt_empirical_details
;
Empirical correction (ABSPACK) includes:
- Absorption correction using spherical harmonics
- Frame scaling
;
_oxdiff_exptl_absorpt_empirical_full_max 8.605
_oxdiff_exptl_absorpt_empirical_full_min 0.290

loop_
_space_group_symop_operation_xyz
'x, y, z'
'-x, y+1/2, -z+1/2'
'-x, -y, -z'
'x, -y-1/2, z-1/2'

loop_
_atom_site_label
_atom_site_type_symbol
_atom_site_fract_x
_atom_site_fract_y
_atom_site_fract_z
_atom_site_U_iso_or_equiv
_atom_site_adp_type
_atom_site_occupancy
_atom_site_site_symmetry_order
_atom_site_calc_flag
_atom_site_refinement_flags_posn
_atom_site_refinement_flags_adp
_atom_site_refinement_flags_occupancy
_atom_site_disorder_assembly
_atom_site_disorder_group
F4 F 0.55823(7) 0.15383(14) 0.80696(9) 0.0521(4) Uani 1 1 d . . . . .
F5 F 0.55739(7) 0.42172(15) 0.84068(9) 0.0559(4) Uani 1 1 d . . . . .
F1A F 0.1171(6) 0.3652(11) 0.5979(10) 0.122(2) Uani 0.5 1 d . . P A 1
F2A F 0.0456(3) 0.222(3) 0.4741(5) 0.142(5) Uani 0.5 1 d . . P A 1
F3A F 0.1167(6) 0.0997(13) 0.6029(10) 0.127(3) Uani 0.5 1 d . . P A 1
F1B F 0.1339(4) 0.230(4) 0.6380(6) 0.218(8) Uani 0.5 1 d . . P A 2
F2B F 0.0712(9) 0.3667(14) 0.5133(19) 0.183(4) Uani 0.5 1 d . . P A 2
F3B F 0.0612(9) 0.1189(19) 0.5049(17) 0.196(7) Uani 0.5 1 d . . P A 2
O1 O 0.79041(11) 0.2309(3) 0.80532(14) 0.0862(7) Uani 1 1 d . . . . .
O2 O 0.63374(10) 0.3740(3) 0.53011(13) 0.0700(5) Uani 1 1 d . . . . .
O5 O 0.39274(10) 0.3038(2) 0.76909(13) 0.0636(5) Uani 1 1 d . . . . .
N1 N 0.41736(10) 0.28487(18) 0.61973(13) 0.0404(4) Uani 1 1 d . . . . .
C1 C 0.82042(14) 0.2488(4) 0.7298(2) 0.0686(7) Uani 1 1 d . . . . .
C2 C 0.90441(17) 0.2108(5) 0.7500(3) 0.0960(11) Uani 1 1 d . . . . .
H2 H 0.937491 0.173349 0.813050 0.115 Uiso 1 1 calc R . . . .
C3 C 0.93719(19) 0.2291(6) 0.6763(3) 0.1084(13) Uani 1 1 d . . . . .
H3 H 0.993035 0.203781 0.689816 0.130 Uiso 1 1 calc R . . . .
C4 C 0.8896(2) 0.2844(5) 0.5821(3) 0.1006(12) Uani 1 1 d . . . . .
H4 H 0.913446 0.298199 0.533162 0.121 Uiso 1 1 calc R . . . .
C5 C 0.80603(16) 0.3192(4) 0.5611(2) 0.0763(8) Uani 1 1 d . . . . .
H5 H 0.773530 0.355681 0.497614 0.092 Uiso 1 1 calc R . . . .
C6 C 0.77031(13) 0.2999(3) 0.63448(19) 0.0579(6) Uani 1 1 d . . . . .
C7 C 0.67936(12) 0.3222(3) 0.61008(17) 0.0491(5) Uani 1 1 d . . . . .
C8 C 0.64825(13) 0.2707(3) 0.69291(17) 0.0482(5) Uani 1 1 d . . . . .
H8 H 0.643043 0.147025 0.691875 0.058 Uiso 1 1 calc R . . . .
C9 C 0.71470(15) 0.3214(4) 0.7911(2) 0.0718(8) Uani 1 1 d . . . . .
H9A H 0.724970 0.442172 0.790946 0.086 Uiso 1 1 calc R . . . .
H9B H 0.695257 0.296977 0.845889 0.086 Uiso 1 1 calc R . . . .
C10 C 0.53202(12) 0.3089(2) 0.76409(16) 0.0420(5) Uani 1 1 d . . . . .
C11 C 0.56310(11) 0.3466(2) 0.67974(15) 0.0430(5) Uani 1 1 d . . . . .
H11 H 0.567009 0.469806 0.674410 0.052 Uiso 1 1 calc R . . . .
C12 C 0.49100(12) 0.2839(2) 0.58850(16) 0.0441(5) Uani 1 1 d . . . . .
H12A H 0.482649 0.358739 0.531981 0.053 Uiso 1 1 calc R . . . .
H12B H 0.501988 0.170529 0.570045 0.053 Uiso 1 1 calc R . . . .
C13 C 0.43737(13) 0.3018(2) 0.71915(16) 0.0443(5) Uani 1 1 d . . . . .
C14 C 0.33676(12) 0.2518(2) 0.55018(16) 0.0434(5) Uani 1 1 d . . . . .
C15 C 0.32695(14) 0.2057(3) 0.45336(18) 0.0553(6) Uani 1 1 d . . . . .
H15 H 0.373335 0.198010 0.433971 0.066 Uiso 1 1 calc R . . . .
C16 C 0.24892(16) 0.1710(4) 0.3851(2) 0.0702(7) Uani 1 1 d . . . . .
H16 H 0.243060 0.142621 0.319851 0.084 Uiso 1 1 calc R . . . .
C17 C 0.17913(16) 0.1783(4) 0.4133(2) 0.0724(7) Uani 1 1 d . . . . .
H17 H 0.126623 0.152970 0.367959 0.087 Uiso 1 1 calc R . . . .
C18 C 0.18941(14) 0.2237(3) 0.5099(2) 0.0627(6) Uani 1 1 d . . . . .
C19 C 0.26691(13) 0.2616(3) 0.57917(18) 0.0543(6) Uani 1 1 d . . . . .
H19 H 0.272358 0.293079 0.643881 0.065 Uiso 1 1 calc R . . . .
C20 C 0.11580(18) 0.2296(5) 0.5442(3) 0.0849(9) Uani 1 1 d . . . . .

loop_
_atom_site_aniso_label
_atom_site_aniso_U_11
_atom_site_aniso_U_22
_atom_site_aniso_U_33
_atom_site_aniso_U_23
_atom_site_aniso_U_13
_atom_site_aniso_U_12
F4 0.0452(7) 0.0532(6) 0.0556(8) 0.0079(5) 0.0144(6) 0.0022(5)
F5 0.0507(7) 0.0612(7) 0.0569(8) -0.0131(6) 0.0199(6) -0.0068(5)
F1A 0.071(5) 0.163(5) 0.160(7) -0.044(5) 0.074(5) 0.005(4)
F2A 0.0210(18) 0.312(14) 0.083(3) -0.009(6) 0.0033(18) 0.012(5)
F3A 0.058(4) 0.191(6) 0.156(7) 0.075(5) 0.067(5) 0.012(4)
F1B 0.044(3) 0.52(3) 0.093(5) -0.022(10) 0.034(3) -0.022(10)
F2B 0.095(6) 0.170(7) 0.331(15) 0.033(9) 0.133(8) 0.040(5)
F3B 0.098(8) 0.196(8) 0.35(2) -0.085(9) 0.152(12) -0.075(6)
O1 0.0322(9) 0.162(2) 0.0595(12) 0.0048(11) 0.0091(9) 0.0183(10)
O2 0.0396(8) 0.1105(13) 0.0611(11) 0.0186(10) 0.0188(8) 0.0016(9)
O5 0.0445(9) 0.0997(11) 0.0568(10) -0.0020(8) 0.0306(8) -0.0033(8)
N1 0.0266(8) 0.0518(8) 0.0473(10) 0.0032(7) 0.0184(8) 0.0020(6)
C1 0.0264(11) 0.1091(18) 0.0669(16) -0.0116(15) 0.0119(12) -0.0040(12)
C2 0.0303(13) 0.160(3) 0.091(2) -0.011(2) 0.0137(15) 0.0073(16)
C3 0.0312(14) 0.179(4) 0.117(3) -0.016(3) 0.0297(19) -0.0049(18)
C4 0.0474(16) 0.158(3) 0.113(3) -0.008(2) 0.050(2) -0.0100(18)
C5 0.0433(14) 0.1114(19) 0.0831(19) -0.0025(15) 0.0334(14) -0.0092(13)
C6 0.0304(12) 0.0771(14) 0.0681(16) -0.0104(11) 0.0196(12) -0.0080(10)
C7 0.0273(10) 0.0645(11) 0.0554(14) -0.0040(10) 0.0140(10) -0.0055(9)
C8 0.0295(11) 0.0631(11) 0.0517(13) 0.0001(9) 0.0136(10) 0.0026(8)
C9 0.0326(11) 0.123(2) 0.0562(15) -0.0109(14) 0.0114(11) 0.0052(12)
C10 0.0335(10) 0.0466(9) 0.0448(12) 0.0002(8) 0.0123(9) -0.0007(7)
C11 0.0287(10) 0.0504(9) 0.0529(12) 0.0040(8) 0.0178(9) 0.0014(8)
C12 0.0270(10) 0.0606(10) 0.0499(12) 0.0056(9) 0.0199(9) 0.0019(8)
C13 0.0354(11) 0.0518(10) 0.0506(12) 0.0014(8) 0.0210(10) -0.0003(8)
C14 0.0275(10) 0.0535(9) 0.0516(12) 0.0048(9) 0.0168(9) 0.0004(8)
C15 0.0364(12) 0.0783(14) 0.0555(14) -0.0039(11) 0.0213(11) -0.0034(10)
C16 0.0459(13) 0.1083(18) 0.0560(15) -0.0101(13) 0.0171(12) -0.0092(13)
C17 0.0349(12) 0.1086(19) 0.0694(18) -0.0062(15) 0.0126(12) -0.0069(13)
C18 0.0315(12) 0.0914(16) 0.0673(16) 0.0045(13) 0.0197(12) 0.0007(11)
C19 0.0321(11) 0.0796(13) 0.0562(14) 0.0021(11) 0.0217(10) 0.0043(10)
C20 0.0310(14) 0.144(3) 0.081(2) 0.000(2) 0.0208(14) 0.0036(17)

loop_
_atom_type_symbol
_atom_type_description
_atom_type_scat_dispersion_real
_atom_type_scat_dispersion_imag
_atom_type_scat_source
C C 0.0181 0.0091 'International Tables Vol C Tables 4.2.6.8 and 6.1.1.4'
H H 0.0000 0.0000 'International Tables Vol C Tables 4.2.6.8 and 6.1.1.4'
F F 0.0727 0.0534 'International Tables Vol C Tables 4.2.6.8 and 6.1.1.4'
N N 0.0311 0.0180 'International Tables Vol C Tables 4.2.6.8 and 6.1.1.4'
O O 0.0492 0.0322 'International Tables Vol C Tables 4.2.6.8 and 6.1.1.4'

loop_
_geom_angle_atom_site_label_1
_geom_angle_atom_site_label_2
_geom_angle_atom_site_label_3
_geom_angle
_geom_angle_site_symmetry_1
_geom_angle_site_symmetry_3
_geom_angle_publ_flag
C1 O1 C9 114.3(2) . . ?
C13 N1 C12 112.78(16) . . ?
C13 N1 C14 125.92(15) . . ?
C14 N1 C12 120.93(16) . . ?
O1 C1 C2 117.5(3) . . ?
O1 C1 C6 122.2(2) . . ?
C6 C1 C2 120.3(3) . . ?
C1 C2 H2 120.4 . . ?
C3 C2 C1 119.2(4) . . ?
C3 C2 H2 120.4 . . ?
C2 C3 H3 119.2 . . ?
C2 C3 C4 121.7(3) . . ?
C4 C3 H3 119.2 . . ?
C3 C4 H4 120.3 . . ?
C3 C4 C5 119.4(3) . . ?
C5 C4 H4 120.3 . . ?
C4 C5 H5 119.8 . . ?
C4 C5 C6 120.4(3) . . ?
C6 C5 H5 119.8 . . ?
C1 C6 C7 120.3(2) . . ?
C5 C6 C1 118.9(2) . . ?
C5 C6 C7 120.6(2) . . ?
O2 C7 C6 122.9(2) . . ?
O2 C7 C8 122.81(18) . . ?
C6 C7 C8 114.3(2) . . ?
C7 C8 H8 108.1 . . ?
C7 C8 C9 107.23(18) . . ?
C7 C8 C11 112.29(18) . . ?
C9 C8 H8 108.1 . . ?
C9 C8 C11 112.81(18) . . ?
C11 C8 H8 108.1 . . ?
O1 C9 C8 110.5(2) . . ?
O1 C9 H9A 109.5 . . ?
O1 C9 H9B 109.5 . . ?
C8 C9 H9A 109.5 . . ?
C8 C9 H9B 109.5 . . ?
H9A C9 H9B 108.1 . . ?
F4 C10 C11 112.40(15) . . ?
F4 C10 C13 106.90(14) . . ?
F5 C10 F4 105.16(16) . . ?
F5 C10 C11 114.28(15) . . ?
F5 C10 C13 111.05(15) . . ?
C11 C10 C13 106.87(16) . . ?
C8 C11 H11 108.1 . . ?
C8 C11 C12 115.57(16) . . ?
C10 C11 C8 114.32(17) . . ?
C10 C11 H11 108.1 . . ?
C10 C11 C12 102.23(14) . . ?
C12 C11 H11 108.1 . . ?
N1 C12 C11 105.22(15) . . ?
N1 C12 H12A 110.7 . . ?
N1 C12 H12B 110.7 . . ?
C11 C12 H12A 110.7 . . ?
C11 C12 H12B 110.7 . . ?
H12A C12 H12B 108.8 . . ?
O5 C13 N1 129.7(2) . . ?
O5 C13 C10 123.2(2) . . ?
N1 C13 C10 106.98(16) . . ?
C15 C14 N1 120.00(17) . . ?
C15 C14 C19 119.4(2) . . ?
C19 C14 N1 120.55(19) . . ?
C14 C15 H15 119.7 . . ?
C16 C15 C14 120.6(2) . . ?
C16 C15 H15 119.7 . . ?
C15 C16 H16 119.8 . . ?
C15 C16 C17 120.5(2) . . ?
C17 C16 H16 119.8 . . ?
C16 C17 H17 120.7 . . ?
C18 C17 C16 118.5(2) . . ?
C18 C17 H17 120.7 . . ?
C17 C18 C19 122.0(2) . . ?
C17 C18 C20 120.3(2) . . ?
C19 C18 C20 117.7(2) . . ?
C14 C19 H19 120.6 . . ?
C18 C19 C14 118.9(2) . . ?
C18 C19 H19 120.6 . . ?
F1A C20 F3A 105.6(6) . . ?
F1A C20 C18 111.7(4) . . ?
F2A C20 F1A 108.7(6) . . ?
F2A C20 F3A 105.1(6) . . ?
F2A C20 C18 114.3(4) . . ?
F3A C20 C18 110.9(4) . . ?
F1B C20 F2B 104.9(8) . . ?
F1B C20 C18 114.8(4) . . ?
F2B C20 C18 111.9(4) . . ?
F3B C20 F1B 110.1(8) . . ?
F3B C20 F2B 99.6(7) . . ?
F3B C20 C18 114.2(5) . . ?

loop_
_geom_bond_atom_site_label_1
_geom_bond_atom_site_label_2
_geom_bond_distance
_geom_bond_site_symmetry_2
_geom_bond_publ_flag
F4 C10 1.373(2) . ?
F5 C10 1.360(2) . ?
F1A C20 1.312(8) . ?
F2A C20 1.272(6) . ?
F3A C20 1.322(7) . ?
F1B C20 1.265(8) . ?
F2B C20 1.310(9) . ?
F3B C20 1.261(9) . ?
O1 C1 1.354(3) . ?
O1 C9 1.432(3) . ?
O2 C7 1.210(3) . ?
O5 C13 1.213(2) . ?
N1 C12 1.477(2) . ?
N1 C13 1.347(3) . ?
N1 C14 1.418(3) . ?
C1 C2 1.399(4) . ?
C1 C6 1.394(4) . ?
C2 H2 0.9300 . ?
C2 C3 1.362(5) . ?
C3 H3 0.9300 . ?
C3 C4 1.380(6) . ?
C4 H4 0.9300 . ?
C4 C5 1.385(4) . ?
C5 H5 0.9300 . ?
C5 C6 1.393(4) . ?
C6 C7 1.485(3) . ?
C7 C8 1.512(3) . ?
C8 H8 0.9800 . ?
C8 C9 1.522(4) . ?
C8 C11 1.527(3) . ?
C9 H9A 0.9700 . ?
C9 H9B 0.9700 . ?
C10 C11 1.506(3) . ?
C10 C13 1.524(3) . ?
C11 H11 0.9800 . ?
C11 C12 1.534(3) . ?
C12 H12A 0.9700 . ?
C12 H12B 0.9700 . ?
C14 C15 1.382(3) . ?
C14 C19 1.398(3) . ?
C15 H15 0.9300 . ?
C15 C16 1.381(3) . ?
C16 H16 0.9300 . ?
C16 C17 1.389(3) . ?
C17 H17 0.9300 . ?
C17 C18 1.375(4) . ?
C18 C19 1.386(3) . ?
C18 C20 1.505(4) . ?
C19 H19 0.9300 . ?

loop_
_geom_torsion_atom_site_label_1
_geom_torsion_atom_site_label_2
_geom_torsion_atom_site_label_3
_geom_torsion_atom_site_label_4
_geom_torsion
_geom_torsion_site_symmetry_1
_geom_torsion_site_symmetry_2
_geom_torsion_site_symmetry_3
_geom_torsion_site_symmetry_4
_geom_torsion_publ_flag
F4 C10 C11 C8 -32.3(2) . . . . ?
F4 C10 C11 C12 93.36(18) . . . . ?
F4 C10 C13 O5 72.9(2) . . . . ?
F4 C10 C13 N1 -103.96(17) . . . . ?
F5 C10 C11 C8 87.5(2) . . . . ?
F5 C10 C11 C12 -146.88(16) . . . . ?
F5 C10 C13 O5 -41.2(2) . . . . ?
F5 C10 C13 N1 141.84(16) . . . . ?
O1 C1 C2 C3 -179.2(3) . . . . ?
O1 C1 C6 C5 178.6(2) . . . . ?
O1 C1 C6 C7 -5.4(4) . . . . ?
O2 C7 C8 C9 -144.4(2) . . . . ?
O2 C7 C8 C11 -19.9(3) . . . . ?
N1 C14 C15 C16 179.2(2) . . . . ?
N1 C14 C19 C18 -178.18(19) . . . . ?
C1 O1 C9 C8 55.7(3) . . . . ?
C1 C2 C3 C4 0.0(6) . . . . ?
C1 C6 C7 O2 176.4(2) . . . . ?
C1 C6 C7 C8 -5.0(3) . . . . ?
C2 C1 C6 C5 -2.7(4) . . . . ?
C2 C1 C6 C7 173.3(3) . . . . ?
C2 C3 C4 C5 -1.2(6) . . . . ?
C3 C4 C5 C6 0.5(6) . . . . ?
C4 C5 C6 C1 1.4(4) . . . . ?
C4 C5 C6 C7 -174.5(3) . . . . ?
C5 C6 C7 O2 -7.7(4) . . . . ?
C5 C6 C7 C8 170.9(2) . . . . ?
C6 C1 C2 C3 2.0(5) . . . . ?
C6 C7 C8 C9 37.0(3) . . . . ?
C6 C7 C8 C11 161.42(18) . . . . ?
C7 C8 C9 O1 -62.9(3) . . . . ?
C7 C8 C11 C10 -175.98(16) . . . . ?
C7 C8 C11 C12 65.7(2) . . . . ?
C8 C11 C12 N1 147.14(16) . . . . ?
C9 O1 C1 C2 160.7(3) . . . . ?
C9 O1 C1 C6 -20.6(4) . . . . ?
C9 C8 C11 C10 -54.7(2) . . . . ?
C9 C8 C11 C12 -172.95(19) . . . . ?
C10 C11 C12 N1 22.33(18) . . . . ?
C11 C8 C9 O1 172.9(2) . . . . ?
C11 C10 C13 O5 -166.50(18) . . . . ?
C11 C10 C13 N1 16.59(19) . . . . ?
C12 N1 C13 O5 -178.27(19) . . . . ?
C12 N1 C13 C10 -1.6(2) . . . . ?
C12 N1 C14 C15 4.8(3) . . . . ?
C12 N1 C14 C19 -176.64(17) . . . . ?
C13 N1 C12 C11 -13.5(2) . . . . ?
C13 N1 C14 C15 -167.80(18) . . . . ?
C13 N1 C14 C19 10.8(3) . . . . ?
C13 C10 C11 C8 -149.25(16) . . . . ?
C13 C10 C11 C12 -23.61(18) . . . . ?
C14 N1 C12 C11 172.98(15) . . . . ?
C14 N1 C13 O5 -5.2(3) . . . . ?
C14 N1 C13 C10 171.46(16) . . . . ?
C14 C15 C16 C17 -1.4(4) . . . . ?
C15 C14 C19 C18 0.4(3) . . . . ?
C15 C16 C17 C18 1.2(4) . . . . ?
C16 C17 C18 C19 -0.2(4) . . . . ?
C16 C17 C18 C20 -178.7(3) . . . . ?
C17 C18 C19 C14 -0.6(4) . . . . ?
C17 C18 C20 F1A -136.5(8) . . . . ?
C17 C18 C20 F2A -12.5(11) . . . . ?
C17 C18 C20 F3A 106.0(8) . . . . ?
C17 C18 C20 F1B 162.7(16) . . . . ?
C17 C18 C20 F2B -77.9(13) . . . . ?
C17 C18 C20 F3B 34.2(14) . . . . ?
C19 C14 C15 C16 0.6(3) . . . . ?
C19 C18 C20 F1A 44.9(8) . . . . ?
C19 C18 C20 F2A 168.9(11) . . . . ?
C19 C18 C20 F3A -72.6(8) . . . . ?
C19 C18 C20 F1B -15.9(16) . . . . ?
C19 C18 C20 F2B 103.5(13) . . . . ?
C19 C18 C20 F3B -144.4(13) . . . . ?
C20 C18 C19 C14 178.0(2) . . . . ?
